data_4336842
loop_
_publ_author_name
'Niko Fischer'
'Manuel Joas'
'Thomas M. Klap\"otke'
'J\"org Stierstorfer'

_publ_contact_author_address
;
Department Chemie
Ludwig-Maximilians Universit\"at
Butenandtstra\&se 5-13 (Haus D)
D-81377 M\"unchen
Bundesrepublik Deutschland
;
_publ_contact_author_email tmk@cup.uni-muenchen.de
_publ_contact_author_fax '+49 89 2180 77492'
_publ_contact_author_name 'Thomas M. Klapo\"tke'
_publ_contact_author_phone '+49 89 2180 77491'
_publ_section_title
;
 Transition Metal Complexes of 3-Amino-1-nitroguanidine as Laser Ignitible
 Primary Explosives: Structures and Properties
;
_journal_name_full 'Inorganic Chemistry'
_journal_page_first 13791
_journal_page_last 13802
_journal_paper_doi 10.1021/ic402038x
_journal_volume 52
_journal_year 2013
_chemical_formula_sum 'C2 H14 N12 Ni O12'
_chemical_formula_weight 456.96
_chemical_name_common Ni(ANG)2(NO3)2(H2O)2
_chemical_name_systematic 'Bis(3-amino-1-nitroguanidine)cobalt(II) nitrate dihydrate'
_space_group_IT_number 2
_symmetry_cell_setting triclinic
_symmetry_Int_Tables_number 2
_symmetry_space_group_name_Hall '-P 1'
_symmetry_space_group_name_H-M 'P -1'
_atom_sites_solution_hydrogens difmap
_atom_sites_solution_primary direct
_atom_sites_solution_secondary difmap
_audit_author_name 'Joerg Stierstorfer'
_audit_creation_date
;
'Fri Jan 14 17:23:11 2011'
;
_audit_creation_method
;
CrysAlisPro, Oxford Diffraction Ltd.,
Version 1.171.35.11 (release 16-05-2011 CrysAlis171 .NET)
(compiled May 16 2011,17:55:39)
;
_audit_update_record 29.08.2012
_cell_angle_alpha 94.582(7)
_cell_angle_beta 94.334(7)
_cell_angle_gamma 117.057(9)
_cell_formula_units_Z 1
_cell_length_a 7.1453(6)
_cell_length_b 7.1712(7)
_cell_length_c 8.4053(7)
_cell_measurement_reflns_used 1589
_cell_measurement_temperature 173
_cell_measurement_theta_max 29.9820
_cell_measurement_theta_min 4.2827
_cell_volume 379.28(7)
_computing_cell_refinement
;
CrysAlisPro, Agilent Technologies,
Version 1.171.35.11 (release 16-05-2011 CrysAlis171 .NET)
(compiled May 16 2011,17:55:39)
;
_computing_data_collection
;
CrysAlisPro, Agilent Technologies,
Version 1.171.35.11 (release 16-05-2011 CrysAlis171 .NET)
(compiled May 16 2011,17:55:39)
;
_computing_data_reduction
;
CrysAlisPro, Agilent Technologies,
Version 1.171.35.11 (release 16-05-2011 CrysAlis171 .NET)
(compiled May 16 2011,17:55:39)
;
_computing_molecular_graphics
;
'ORTEP (M. N. Burnett, C. K. Johnson, ORTEP-III: Oak Ridge Thermal Ellipsoid
;
_computing_publication_material 'PLATON (A. L. Spek, Acta Crystallogr, Sect. A, 1990, 46, C34, 1995 version).'
_computing_structure_refinement 'SHELXL-97 (Sheldrick, 1997)'
_computing_structure_solution SIR-92
_diffrn_ambient_temperature 173
_diffrn_detector_area_resol_mean 15.9809
_diffrn_measured_fraction_theta_full 0.982
_diffrn_measured_fraction_theta_max 0.982
_diffrn_measurement_device 'CCD camera on \k-goniostat'
_diffrn_measurement_device_type 'Xcalibur, Sapphire3'
_diffrn_measurement_method '\w scans'
_diffrn_orient_matrix_UB_11 -0.0273526356
_diffrn_orient_matrix_UB_12 -0.1049142122
_diffrn_orient_matrix_UB_13 -0.0318722029
_diffrn_orient_matrix_UB_21 -0.1070430607
_diffrn_orient_matrix_UB_22 -0.0316189817
_diffrn_orient_matrix_UB_23 0.0111932610
_diffrn_orient_matrix_UB_31 -0.0195966319
_diffrn_orient_matrix_UB_32 0.0225573526
_diffrn_orient_matrix_UB_33 -0.0783054608
_diffrn_radiation_collimation 0.5
_diffrn_radiation_monochromator graphite
_diffrn_radiation_source 'Enhance (Mo) x-ray Source'
_diffrn_radiation_type 'Mo K\a'
_diffrn_radiation_wavelength 0.71073
_diffrn_reflns_av_R_equivalents 0.0477
_diffrn_reflns_av_sigmaI/netI 0.0596
_diffrn_reflns_limit_h_max 8
_diffrn_reflns_limit_h_min -8
_diffrn_reflns_limit_k_max 8
_diffrn_reflns_limit_k_min -9
_diffrn_reflns_limit_l_max 10
_diffrn_reflns_limit_l_min -10
_diffrn_reflns_number 2975
_diffrn_reflns_theta_full 26.50
_diffrn_reflns_theta_max 26.50
_diffrn_reflns_theta_min 4.29
_diffrn_source_current 40
_diffrn_source_type 'Spellman generator'
_diffrn_source_voltage 50
_exptl_absorpt_coefficient_mu 1.378
_exptl_absorpt_correction_T_max 0.99999
_exptl_absorpt_correction_T_min 0.92715
_exptl_absorpt_correction_type multi-scan
_exptl_absorpt_process_details
;
CrysAlisPro, Agilent Technologies,
Version 1.171.35.11 (release 16-05-2011 CrysAlis171 .NET)
(compiled May 16 2011,17:55:39)
empirical absorption correction using spherical harmonics,
 implemented in SCALE3 ABSPACK scaling algorithm.
;
_exptl_crystal_colour green
_exptl_crystal_density_diffrn 2.001
_exptl_crystal_description rod
_exptl_crystal_F_000 234
_exptl_crystal_size_max 0.2
_exptl_crystal_size_mid 0.1
_exptl_crystal_size_min 0.06
_refine_diff_density_max 0.430
_refine_diff_density_min -0.342
_refine_diff_density_rms 0.075
_refine_ls_extinction_method none
_refine_ls_goodness_of_fit_ref 0.943
_refine_ls_hydrogen_treatment refall
_refine_ls_matrix_type full
_refine_ls_number_parameters 152
_refine_ls_number_reflns 1539
_refine_ls_number_restraints 0
_refine_ls_restrained_S_all 0.943
_refine_ls_R_factor_all 0.0400
_refine_ls_R_factor_gt 0.0304
_refine_ls_shift/su_max 0.000
_refine_ls_shift/su_mean 0.000
_refine_ls_structure_factor_coef Fsqd
_refine_ls_weighting_details 'calc w=1/[\s^2^(Fo^2^)+(0.0317P)^2^+0.0000P] where P=(Fo^2^+2Fc^2^)/3'
_refine_ls_weighting_scheme calc
_refine_ls_wR_factor_gt 0.0659
_refine_ls_wR_factor_ref 0.0680
_reflns_number_gt 1267
_reflns_number_total 1539
_reflns_threshold_expression >2sigma(I)
_cod_data_source_file ic402038x_si_002_01.cif
_cod_data_source_block gx020
_cod_original_cell_volume 379.28(6)
_cod_original_sg_symbol_Hall -P1
_cod_database_code 4336842

loop_
_symmetry_equiv_pos_as_xyz
'x, y, z'
'-x, -y, -z'

loop_
_atom_site_label
_atom_site_type_symbol
_atom_site_fract_x
_atom_site_fract_y
_atom_site_fract_z
_atom_site_U_iso_or_equiv
_atom_site_adp_type
_atom_site_occupancy
_atom_site_symmetry_multiplicity
_atom_site_calc_flag
_atom_site_refinement_flags
Ni1 Ni 1.0000 0.5000 0.5000 0.01584(14) Uani 1 2 d S
O2 O 0.6882(3) 0.6953(3) 0.1517(2) 0.0291(4) Uani 1 1 d .
O1 O 0.8250(3) 0.8084(3) 0.3989(2) 0.0281(4) Uani 1 1 d .
O3 O 1.3068(3) 0.6735(3) 0.4453(3) 0.0238(4) Uani 1 1 d .
N4 N 0.8681(3) 0.5479(3) 0.2846(2) 0.0168(4) Uani 1 1 d .
N5 N 0.7883(3) 0.6877(3) 0.2753(2) 0.0196(4) Uani 1 1 d .
N2 N 0.8979(3) 0.2633(3) 0.1819(3) 0.0204(5) Uani 1 1 d .
N1 N 0.9777(3) 0.2571(3) 0.3385(2) 0.0176(4) Uani 1 1 d .
N3 N 0.7307(3) 0.3855(4) 0.0113(3) 0.0239(5) Uani 1 1 d .
C1 C 0.8261(3) 0.4017(3) 0.1563(3) 0.0174(5) Uani 1 1 d .
O4 O 0.3865(2) 0.2557(3) 0.2972(2) 0.0292(4) Uani 1 1 d .
O6 O 0.4239(3) -0.0224(3) 0.2305(2) 0.0277(4) Uani 1 1 d .
O5 O 0.1534(3) 0.0038(3) 0.1227(2) 0.0297(5) Uani 1 1 d .
N6 N 0.3201(3) 0.0795(3) 0.2164(2) 0.0209(5) Uani 1 1 d .
H3B H 0.692(4) 0.476(4) -0.010(3) 0.024(7) Uiso 1 1 d .
H2 H 0.879(4) 0.172(4) 0.113(3) 0.020(7) Uiso 1 1 d .
H1A H 1.106(5) 0.278(4) 0.343(3) 0.037(8) Uiso 1 1 d .
H32 H 1.345(5) 0.760(5) 0.381(4) 0.042(10) Uiso 1 1 d .
H3A H 0.696(4) 0.266(5) -0.066(4) 0.044(8) Uiso 1 1 d .
H31 H 1.385(5) 0.699(5) 0.510(4) 0.046(11) Uiso 1 1 d .
H1B H 0.900(5) 0.140(5) 0.366(4) 0.049(10) Uiso 1 1 d .

loop_
_atom_site_aniso_label
_atom_site_aniso_U_11
_atom_site_aniso_U_22
_atom_site_aniso_U_33
_atom_site_aniso_U_23
_atom_site_aniso_U_13
_atom_site_aniso_U_12
Ni1 0.0150(2) 0.0152(2) 0.0174(3) -0.00016(18) -0.00136(17) 0.00797(18)
O2 0.0319(10) 0.0337(10) 0.0265(10) 0.0018(8) -0.0111(8) 0.0220(8)
O1 0.0416(10) 0.0232(9) 0.0242(10) -0.0025(8) -0.0047(8) 0.0212(8)
O3 0.0170(9) 0.0278(10) 0.0215(11) 0.0030(9) -0.0020(9) 0.0066(8)
N4 0.0168(9) 0.0154(9) 0.0195(11) 0.0017(8) -0.0023(8) 0.0094(8)
N5 0.0185(10) 0.0172(10) 0.0227(12) 0.0028(9) -0.0012(9) 0.0086(8)
N2 0.0234(11) 0.0223(10) 0.0157(11) -0.0050(9) -0.0028(9) 0.0127(9)
N1 0.0165(10) 0.0174(11) 0.0186(11) 0.0012(9) -0.0009(8) 0.0081(9)
N3 0.0262(11) 0.0299(12) 0.0175(12) -0.0022(10) -0.0048(9) 0.0167(10)
C1 0.0109(10) 0.0202(12) 0.0185(13) 0.0026(10) -0.0001(9) 0.0052(9)
O4 0.0217(8) 0.0256(9) 0.0367(12) -0.0093(9) -0.0033(8) 0.0110(7)
O6 0.0266(9) 0.0308(9) 0.0325(11) 0.0052(9) 0.0019(8) 0.0192(8)
O5 0.0227(9) 0.0402(11) 0.0245(10) -0.0095(9) -0.0072(8) 0.0169(8)
N6 0.0172(9) 0.0249(11) 0.0196(11) 0.0036(9) 0.0036(8) 0.0086(9)

loop_
_atom_type_symbol
_atom_type_description
_atom_type_scat_dispersion_real
_atom_type_scat_dispersion_imag
_atom_type_scat_source
C C 0.0033 0.0016 'International Tables Vol C Tables 4.2.6.8 and 6.1.1.4'
N N 0.0061 0.0033 'International Tables Vol C Tables 4.2.6.8 and 6.1.1.4'
Ni Ni 0.3393 1.1124 'International Tables Vol C Tables 4.2.6.8 and 6.1.1.4'
O O 0.0106 0.0060 'International Tables Vol C Tables 4.2.6.8 and 6.1.1.4'
H H 0.0000 0.0000 'International Tables Vol C Tables 4.2.6.8 and 6.1.1.4'

loop_
_geom_angle_atom_site_label_1
_geom_angle_atom_site_label_2
_geom_angle_atom_site_label_3
_geom_angle
_geom_angle_site_symmetry_1
_geom_angle_site_symmetry_3
N1 Ni1 N1 180.0 2_766 .
N1 Ni1 O3 86.99(8) 2_766 2_766
N1 Ni1 O3 93.01(8) . 2_766
N1 Ni1 O3 93.01(8) 2_766 .
N1 Ni1 O3 86.99(8) . .
O3 Ni1 O3 180.0 2_766 .
N1 Ni1 N4 77.27(7) 2_766 2_766
N1 Ni1 N4 102.73(7) . 2_766
O3 Ni1 N4 92.03(8) 2_766 2_766
O3 Ni1 N4 87.97(8) . 2_766
N1 Ni1 N4 102.73(7) 2_766 .
N1 Ni1 N4 77.27(7) . .
O3 Ni1 N4 87.97(8) 2_766 .
O3 Ni1 N4 92.03(8) . .
N4 Ni1 N4 180.000(1) 2_766 .
Ni1 O3 H32 127(2) . .
Ni1 O3 H31 114(3) . .
H32 O3 H31 112(4) . .
C1 N4 N5 119.07(18) . .
C1 N4 Ni1 115.63(14) . .
N5 N4 Ni1 124.07(15) . .
O1 N5 O2 121.85(18) . .
O1 N5 N4 115.07(18) . .
O2 N5 N4 123.08(19) . .
C1 N2 N1 119.9(2) . .
C1 N2 H2 120.2(18) . .
N1 N2 H2 119.1(18) . .
N2 N1 Ni1 112.29(14) . .
N2 N1 H1A 111(2) . .
Ni1 N1 H1A 103.0(18) . .
N2 N1 H1B 108(2) . .
Ni1 N1 H1B 111(2) . .
H1A N1 H1B 111(3) . .
C1 N3 H3B 119.6(18) . .
C1 N3 H3A 120.3(18) . .
H3B N3 H3A 120(3) . .
N3 C1 N2 117.6(2) . .
N3 C1 N4 128.1(2) . .
N2 C1 N4 114.28(19) . .
O5 N6 O4 120.59(19) . .
O5 N6 O6 119.9(2) . .
O4 N6 O6 119.52(18) . .

loop_
_geom_bond_atom_site_label_1
_geom_bond_atom_site_label_2
_geom_bond_distance
_geom_bond_site_symmetry_2
Ni1 N1 2.059(2) 2_766
Ni1 N1 2.0587(19) .
Ni1 O3 2.0805(18) 2_766
Ni1 O3 2.0805(18) .
Ni1 N4 2.1023(19) 2_766
Ni1 N4 2.1023(19) .
O2 N5 1.235(3) .
O1 N5 1.228(2) .
O3 H32 0.82(4) .
O3 H31 0.70(3) .
N4 C1 1.356(3) .
N4 N5 1.364(3) .
N2 C1 1.332(3) .
N2 N1 1.407(3) .
N2 H2 0.79(2) .
N1 H1A 0.85(3) .
N1 H1B 0.83(3) .
N3 C1 1.320(3) .
N3 H3B 0.84(3) .
N3 H3A 0.96(3) .
O4 N6 1.246(2) .
O6 N6 1.261(2) .
O5 N6 1.240(2) .

loop_
_geom_hbond_atom_site_label_D
_geom_hbond_atom_site_label_H
_geom_hbond_atom_site_label_A
_geom_hbond_distance_DH
_geom_hbond_distance_HA
_geom_hbond_distance_DA
_geom_hbond_angle_DHA
_geom_hbond_site_symmetry_A
N3 H3B O2 0.84(3) 2.01(3) 2.583(3) 125(2) .
N3 H3B O2 0.84(3) 2.56(3) 2.975(3) 112(2) 2_665
N2 H2 O5 0.79(2) 2.20(3) 2.966(3) 163(2) 2_655
N1 H1A O4 0.85(3) 2.14(3) 2.972(3) 163(2) 1_655
O3 H32 O6 0.82(4) 2.00(4) 2.813(3) 176(3) 1_665
N3 H3A O6 0.96(3) 1.94(3) 2.886(3) 170(2) 2_655
N3 H3A O5 0.96(3) 2.63(3) 3.389(3) 136(2) 2_655
N3 H3A N6 0.96(3) 2.64(3) 3.562(3) 163(2) 2_655
O3 H31 O4 0.70(3) 2.11(3) 2.800(3) 174(4) 2_766
N1 H1B O1 0.83(3) 2.24(3) 2.993(3) 152(3) 1_545
